data_2202508
loop_
_publ_author_name
'C. R. Girija'
'Noor Shahina Begum'
'G. Nagendrappa'

_publ_section_title
;
 1-(4-Chlorophenyl)propane-1,2-dione 2-oxime
;
_journal_issue 11
_journal_name_full 'Acta Crystallographica Section E'
_journal_page_first o1666
_journal_page_last o1667
_journal_paper_doi 10.1107/S1600536803021664
_journal_volume 59
_journal_year 2003
_chemical_formula_iupac 'C9 H8 Cl N O2'
_chemical_formula_moiety 'C9 H8 Cl N O2'
_chemical_formula_sum 'C9 H8 Cl N O2'
_chemical_formula_weight 197.61
_chemical_name_systematic
;
1-(4-chlorophenyl)propane-1,2-dione 2-oxime
;
_space_group_IT_number 14
_symmetry_cell_setting monoclinic
_symmetry_space_group_name_Hall '-P 2ybc'
_symmetry_space_group_name_H-M 'P 1 21/c 1'
_atom_sites_solution_hydrogens geom
_atom_sites_solution_primary direct
_atom_sites_solution_secondary difmap
_cell_angle_alpha 90
_cell_angle_beta 102.809(4)
_cell_angle_gamma 90
_cell_formula_units_Z 4
_cell_length_a 11.066(2)
_cell_length_b 5.9348(13)
_cell_length_c 14.075(3)
_cell_measurement_reflns_used 7478
_cell_measurement_temperature 293(2)
_cell_measurement_theta_max 28.03
_cell_measurement_theta_min 1.89
_cell_volume 901.4(3)
_computing_cell_refinement SMART
_computing_data_collection 'SMART (Bruker, 1998)'
_computing_data_reduction 'SAINT (Bruker, 1998)'
_computing_molecular_graphics 'PLATON (Spek, 1990)'
_computing_publication_material PLATON
_computing_structure_refinement 'SHELXL97 (Sheldrick, 1997)'
_computing_structure_solution 'SHELXS97 (Sheldrick, 1997)'
_diffrn_ambient_temperature 293(2)
_diffrn_detector_area_resol_mean 0.3
_diffrn_measured_fraction_theta_full 0.997
_diffrn_measured_fraction_theta_max 0.968
_diffrn_measurement_device_type 'Bruker SMART CCD area-detector'
_diffrn_measurement_method '\f and \w'
_diffrn_radiation_monochromator graphite
_diffrn_radiation_source 'fine-focus sealed tube'
_diffrn_radiation_type MoK\a
_diffrn_radiation_wavelength 0.71073
_diffrn_reflns_av_R_equivalents 0.0217
_diffrn_reflns_av_sigmaI/netI 0.0191
_diffrn_reflns_limit_h_max 13
_diffrn_reflns_limit_h_min -14
_diffrn_reflns_limit_k_max 7
_diffrn_reflns_limit_k_min -7
_diffrn_reflns_limit_l_max 18
_diffrn_reflns_limit_l_min -18
_diffrn_reflns_number 7478
_diffrn_reflns_theta_full 25.00
_diffrn_reflns_theta_max 28.03
_diffrn_reflns_theta_min 1.89
_diffrn_standards_decay_% 0
_diffrn_standards_number 0
_exptl_absorpt_coefficient_mu 0.387
_exptl_absorpt_correction_T_max 0.964
_exptl_absorpt_correction_T_min 0.930
_exptl_absorpt_correction_type multi-scan
_exptl_absorpt_process_details '(SADABS; Sheldrick, 1996)'
_exptl_crystal_colour colorless
_exptl_crystal_density_diffrn 1.456
_exptl_crystal_density_method 'Not Measured'
_exptl_crystal_description Plate
_exptl_crystal_F_000 408
_exptl_crystal_size_max 0.3
_exptl_crystal_size_mid 0.2
_exptl_crystal_size_min 0.1
_refine_diff_density_max 0.213
_refine_diff_density_min -0.241
_refine_ls_extinction_coef 0.043(5)
_refine_ls_extinction_expression Fc^*^=kFc[1+0.001xFc^2^\l^3^/sin(2\q)]^-1/4^
_refine_ls_extinction_method SHELXL97
_refine_ls_goodness_of_fit_ref 0.950
_refine_ls_hydrogen_treatment mixed
_refine_ls_matrix_type full
_refine_ls_number_parameters 140
_refine_ls_number_reflns 2116
_refine_ls_number_restraints 0
_refine_ls_restrained_S_all 0.950
_refine_ls_R_factor_all 0.0481
_refine_ls_R_factor_gt 0.0418
_refine_ls_shift/su_max 0.001
_refine_ls_shift/su_mean 0.000
_refine_ls_structure_factor_coef Fsqd
_refine_ls_weighting_details 'calc w = 1/[\s^2^(Fo^2^)+(0.0784P)^2^+0.2853P] where P = (Fo^2^+2Fc^2^)/3'
_refine_ls_weighting_scheme calc
_refine_ls_wR_factor_gt 0.1185
_refine_ls_wR_factor_ref 0.1249
_reflns_number_gt 1827
_reflns_number_total 2116
_reflns_threshold_expression I>2\s(I)
_cod_data_source_file ci6277.cif
_cod_data_source_block I
_cod_depositor_comments
;
The following automatic conversions were performed:
'_symmetry_cell_setting' value 'Monoclinic' changed to 'monoclinic'
according to '/home/saulius/struct/CIF-dictionaries/cif_core.dic'
dictionary named 'cif_core.dic' version 2.4.1 from 2010-06-29.

Automatic conversion script
Id: cif_fix_enum 1527 2010-12-29 10:47:43Z saulius 

The following automatic conversions were performed:

'_symmetry_cell_setting' value 'Monoclinic' changed to 'monoclinic'
according to /home/saulius/struct/CIF-dictionaries/cif_core.dic
dictionary named 'cif_core.dic' version 2.4.1 from 2010-06-29.

Automatic conversion script
Id: cif_fix_values 1715 2011-07-08 13:25:40Z adriana 
;
_cod_original_sg_symbol_H-M 'P 21/c'
_cod_database_code 2202508

loop_
_symmetry_equiv_pos_as_xyz
x,y,z
-x,1/2+y,1/2-z
-x,-y,-z
x,1/2-y,1/2+z

loop_
_atom_site_label
_atom_site_fract_x
_atom_site_fract_y
_atom_site_fract_z
_atom_site_U_iso_or_equiv
_atom_site_adp_type
_atom_site_calc_flag
_atom_site_refinement_flags
_atom_site_occupancy
_atom_site_disorder_assembly
_atom_site_disorder_group
_atom_site_type_symbol
Cl1 0.05231(5) 0.20157(11) 0.58546(4) 0.0719(2) Uani d . 1 . . Cl
O1 0.28572(13) 0.7137(2) 1.00137(10) 0.0594(4) Uani d . 1 . . O
O2 0.50727(12) 0.0870(2) 1.10942(8) 0.0489(3) Uani d . 1 . . O
N2 0.43038(12) 0.2005(2) 1.03279(9) 0.0396(3) Uani d . 1 . . N
C1 0.30377(14) 0.5182(2) 0.98319(11) 0.0409(3) Uani d . 1 . . C
C2 0.38269(13) 0.3775(2) 1.06140(10) 0.0393(3) Uani d . 1 . . C
C3 0.40766(17) 0.4612(3) 1.16376(12) 0.0533(4) Uani d . 1 . . C
H3A 0.3959 0.3408 1.2063 0.080 Uiso calc R 1 . . H
H3B 0.3517 0.5822 1.1686 0.080 Uiso calc R 1 . . H
H3C 0.4915 0.5147 1.1823 0.080 Uiso calc R 1 . . H
C4 0.12963(14) 0.2871(3) 0.70064(12) 0.0451(4) Uani d . 1 . . C
C5 0.13464(14) 0.1433(3) 0.77855(13) 0.0448(4) Uani d . 1 . . C
C6 0.19671(14) 0.2102(2) 0.87075(12) 0.0414(3) Uani d . 1 . . C
C7 0.24950(13) 0.4241(2) 0.88476(11) 0.0383(3) Uani d . 1 . . C
C8 0.24267(15) 0.5652(3) 0.80475(12) 0.0458(4) Uani d . 1 . . C
C9 0.18444(16) 0.4970(3) 0.71215(12) 0.0504(4) Uani d . 1 . . C
H2 0.535(2) -0.009(4) 1.0783(16) 0.069(7) Uiso d . 1 . . H
H5 0.0959(18) 0.009(4) 0.7711(14) 0.053(5) Uiso d . 1 . . H
H6 0.2013(18) 0.116(3) 0.9252(15) 0.052(5) Uiso d . 1 . . H
H8 0.2786(19) 0.713(4) 0.8168(15) 0.055(5) Uiso d . 1 . . H
H9 0.187(2) 0.593(4) 0.6565(18) 0.084(7) Uiso d . 1 . . H

loop_
_atom_site_aniso_label
_atom_site_aniso_U_11
_atom_site_aniso_U_22
_atom_site_aniso_U_33
_atom_site_aniso_U_12
_atom_site_aniso_U_13
_atom_site_aniso_U_23
Cl1 0.0710(4) 0.0893(4) 0.0486(3) -0.0117(3) -0.0016(2) -0.0149(2)
O1 0.0765(9) 0.0363(6) 0.0614(8) 0.0058(5) 0.0069(7) -0.0092(5)
O2 0.0620(7) 0.0442(6) 0.0351(6) 0.0078(5) -0.0011(5) -0.0014(5)
N2 0.0469(7) 0.0348(6) 0.0344(6) -0.0007(5) 0.0032(5) -0.0001(5)
C1 0.0437(7) 0.0337(7) 0.0456(8) -0.0023(6) 0.0107(6) -0.0028(6)
C2 0.0424(7) 0.0374(7) 0.0383(7) -0.0056(6) 0.0093(6) -0.0048(6)
C3 0.0591(10) 0.0594(10) 0.0403(8) 0.0021(8) 0.0090(7) -0.0134(7)
C4 0.0369(7) 0.0521(9) 0.0442(8) 0.0016(6) 0.0043(6) -0.0067(6)
C5 0.0411(8) 0.0374(7) 0.0552(9) -0.0048(6) 0.0094(7) -0.0070(6)
C6 0.0439(8) 0.0345(7) 0.0460(8) -0.0028(6) 0.0101(6) 0.0005(6)
C7 0.0375(7) 0.0337(7) 0.0427(7) 0.0015(5) 0.0067(6) -0.0010(5)
C8 0.0494(8) 0.0352(7) 0.0504(9) -0.0035(6) 0.0058(7) 0.0034(6)
C9 0.0531(9) 0.0499(9) 0.0457(8) -0.0017(7) 0.0055(7) 0.0072(7)

loop_
_atom_type_symbol
_atom_type_description
_atom_type_scat_dispersion_real
_atom_type_scat_dispersion_imag
_atom_type_scat_source
O O 0.0106 0.0060 'International Tables Vol C Tables 4.2.6.8 and 6.1.1.4'
N N 0.0061 0.0033 'International Tables Vol C Tables 4.2.6.8 and 6.1.1.4'
Cl Cl 0.1484 0.1585 'International Tables Vol C Tables 4.2.6.8 and 6.1.1.4'
H H 0.0000 0.0000 'International Tables Vol C Tables 4.2.6.8 and 6.1.1.4'
C C 0.0033 0.0016 'International Tables Vol C Tables 4.2.6.8 and 6.1.1.4'

loop_
_geom_angle_atom_site_label_1
_geom_angle_atom_site_label_2
_geom_angle_atom_site_label_3
_geom_angle
_geom_angle_publ_flag
N2 O2 H2 99.2(16) ?
C2 N2 O2 112.17(12) y
O1 C1 C7 120.18(15) ?
O1 C1 C2 118.30(14) ?
C7 C1 C2 121.52(12) ?
N2 C2 C3 125.21(14) y
N2 C2 C1 116.11(13) y
C3 C2 C1 118.49(14) y
C2 C3 H3A 109.5 ?
C2 C3 H3B 109.5 ?
H3A C3 H3B 109.5 ?
C2 C3 H3C 109.5 ?
H3A C3 H3C 109.5 ?
H3B C3 H3C 109.5 ?
C9 C4 C5 121.71(15) ?
C9 C4 Cl1 119.18(14) ?
C5 C4 Cl1 119.11(13) ?
C4 C5 C6 119.43(15) ?
C4 C5 H5 121.4(13) ?
C6 C5 H5 119.2(13) ?
C5 C6 C7 119.94(15) ?
C5 C6 H6 121.2(12) ?
C7 C6 H6 118.8(12) ?
C8 C7 C6 119.21(14) ?
C8 C7 C1 117.69(13) ?
C6 C7 C1 122.88(13) ?
C9 C8 C7 121.16(15) ?
C9 C8 H8 121.5(13) ?
C7 C8 H8 117.3(13) ?
C4 C9 C8 118.49(16) ?
C4 C9 H9 121.7(15) ?
C8 C9 H9 119.7(15) ?

loop_
_geom_bond_atom_site_label_1
_geom_bond_atom_site_label_2
_geom_bond_site_symmetry_2
_geom_bond_distance
_geom_bond_publ_flag
Cl1 C4 . 1.7330(16) y
O1 C1 . 1.2138(19) y
O2 N2 . 1.3906(16) y
O2 H2 . 0.82(2) ?
N2 C2 . 1.2801(19) y
C1 C7 . 1.491(2) y
C1 C2 . 1.499(2) y
C2 C3 . 1.491(2) y
C3 H3A . 0.96 ?
C3 H3B . 0.96 ?
C3 H3C . 0.96 ?
C4 C9 . 1.379(2) ?
C4 C5 . 1.381(2) ?
C5 C6 . 1.385(2) ?
C5 H5 . 0.90(2) ?
C6 C7 . 1.393(2) ?
C6 H6 . 0.94(2) ?
C7 C8 . 1.392(2) ?
C8 C9 . 1.381(2) ?
C8 H8 . 0.96(2) ?
C9 H9 . 0.97(3) ?

loop_
_geom_hbond_atom_site_label_D
_geom_hbond_atom_site_label_H
_geom_hbond_atom_site_label_A
_geom_hbond_site_symmetry_A
_geom_hbond_distance_DH
_geom_hbond_distance_HA
_geom_hbond_distance_DA
_geom_hbond_angle_DHA
_geom_hbond_publ_flag
O2 H2 N2 3_657 0.82(2) 2.04(2) 2.830(2) 163(2) yes
O2 H2 O2 3_657 0.82(2) 2.62(2) 3.219(2) 131(2) yes
C3 H3B O1 1_555 0.96 2.43 2.815(2) 103 yes

loop_
_geom_torsion_atom_site_label_1
_geom_torsion_atom_site_label_2
_geom_torsion_atom_site_label_3
_geom_torsion_atom_site_label_4
_geom_torsion
O2 N2 C2 C3 1.8(2)
O2 N2 C2 C1 176.77(12)
O1 C1 C2 N2 -159.49(15)
C7 C1 C2 N2 19.7(2)
O1 C1 C2 C3 15.8(2)
C7 C1 C2 C3 -164.99(14)
C9 C4 C5 C6 -0.3(2)
Cl1 C4 C5 C6 179.73(12)
C4 C5 C6 C7 2.3(2)
C5 C6 C7 C8 -2.2(2)
C5 C6 C7 C1 172.17(14)
O1 C1 C7 C8 35.9(2)
C2 C1 C7 C8 -143.27(15)
O1 C1 C7 C6 -138.57(17)
C2 C1 C7 C6 42.3(2)
C6 C7 C8 C9 0.1(2)
C1 C7 C8 C9 -174.57(15)
C5 C4 C9 C8 -1.8(3)
Cl1 C4 C9 C8 178.20(13)
C7 C8 C9 C4 1.8(3)

loop_
_cod_related_entry_id
_cod_related_entry_database
_cod_related_entry_code
1 ChemSpider 7877230
